data_7023084
loop_
_publ_author_name
'Young, Paul C.'
'Green, Samantha L. J.'
'Rosair, Georgina M.'
'Lee, Ai-Lan'

_publ_section_title
;
 Deactivation of gold(I) catalysts in the presence of thiols and
 amines--characterisation and catalysis.
;
_journal_issue 26
_journal_name_full 'Dalton transactions (Cambridge, England : 2003)'
_journal_page_first 9645
_journal_page_last 9653
_journal_paper_doi 10.1039/c3dt50653c
_journal_volume 42
_journal_year 2013
_chemical_formula_moiety 'C24 H38 Au N P, F6 Sb'
_chemical_formula_sum 'C24 H38 Au F6 N P Sb'
_chemical_formula_weight 804.24
_chemical_name_systematic
;
?
;
_space_group_crystal_system monoclinic
_space_group_IT_number 14
_space_group_name_Hall '-P 2ybc'
_space_group_name_H-M_alt 'P 1 21/c 1'
_symmetry_space_group_name_Hall '-P 2ybc'
_symmetry_space_group_name_H-M 'P 1 21/c 1'
_atom_sites_solution_hydrogens geom
_atom_sites_solution_primary direct
_atom_sites_solution_secondary difmap
_audit_creation_date 2012-08-22
_audit_creation_method
;
Olex2 1.1
(compiled 2011.11.01 svn.r2039, GUI svn.r3906)
;
_cell_angle_alpha 90.00
_cell_angle_beta 98.499(2)
_cell_angle_gamma 90.00
_cell_formula_units_Z 4
_cell_length_a 7.6009(4)
_cell_length_b 17.7750(9)
_cell_length_c 20.5702(10)
_cell_measurement_reflns_used 9251
_cell_measurement_temperature 100(2)
_cell_measurement_theta_max 34.79
_cell_measurement_theta_min 2.50
_cell_volume 2748.6(2)
_computing_cell_refinement 'Bruker SAINT (Bruker 2011)'
_computing_data_collection 'Bruker APEX2 (Bruker 2011)'
_computing_data_reduction 'Bruker SAINT (Bruker 2011)'
_computing_molecular_graphics 'Bruker SHELXTL'
_computing_publication_material 'Bruker SHELXTL'
_computing_structure_refinement 'SHELXL-97 (Sheldrick, 2008)'
_computing_structure_solution 'SHELXS-97 (Sheldrick, 2008)'
_diffrn_ambient_temperature 100(2)
_diffrn_measured_fraction_theta_full 0.998
_diffrn_measured_fraction_theta_max 0.965
_diffrn_measurement_device_type 'Bruker APEX-II CCD'
_diffrn_measurement_method '\f and \w scans'
_diffrn_radiation_monochromator graphite
_diffrn_radiation_type MoK\a
_diffrn_radiation_wavelength 0.71073
_diffrn_reflns_av_R_equivalents 0.0375
_diffrn_reflns_av_unetI/netI 0.0312
_diffrn_reflns_limit_h_max 12
_diffrn_reflns_limit_h_min -12
_diffrn_reflns_limit_k_max 28
_diffrn_reflns_limit_k_min -27
_diffrn_reflns_limit_l_max 29
_diffrn_reflns_limit_l_min -33
_diffrn_reflns_number 82430
_diffrn_reflns_theta_full 25.00
_diffrn_reflns_theta_max 35.19
_diffrn_reflns_theta_min 1.52
_diffrn_source 'sealed tube'
_diffrn_standards_number 0
_exptl_absorpt_coefficient_mu 6.426
_exptl_absorpt_correction_T_max 0.7469
_exptl_absorpt_correction_T_min 0.5540
_exptl_absorpt_correction_type multi-scan
_exptl_absorpt_process_details
;
SADABS-2008/1 (Bruker,2008) was used for absorption correction.
R(int) was 0.0904 before and 0.0472 after correction.
The Ratio of minimum to maximum transmission is 0.7417.
The \l/2 correction factor is 0.0015.
;
_exptl_crystal_colour colourless
_exptl_crystal_colour_primary colourless
_exptl_crystal_density_diffrn 1.943
_exptl_crystal_description PLATE
_exptl_crystal_F_000 1552
_exptl_crystal_size_max 0.4
_exptl_crystal_size_mid 0.38
_exptl_crystal_size_min 0.04
_refine_diff_density_max 1.763
_refine_diff_density_min -1.797
_refine_diff_density_rms 0.153
_refine_ls_extinction_method none
_refine_ls_goodness_of_fit_ref 1.026
_refine_ls_hydrogen_treatment mixed
_refine_ls_matrix_type full
_refine_ls_number_parameters 349
_refine_ls_number_reflns 11854
_refine_ls_number_restraints 6
_refine_ls_restrained_S_all 1.036
_refine_ls_R_factor_all 0.0466
_refine_ls_R_factor_gt 0.0285
_refine_ls_shift/su_max 0.004
_refine_ls_shift/su_mean 0.000
_refine_ls_structure_factor_coef Fsqd
_refine_ls_weighting_details 'calc w=1/[\s^2^(Fo^2^)+(0.0288P)^2^+4.2216P] where P=(Fo^2^+2Fc^2^)/3'
_refine_ls_weighting_scheme calc
_refine_ls_wR_factor_gt 0.0639
_refine_ls_wR_factor_ref 0.0691
_reflns_number_gt 9108
_reflns_number_total 11854
_reflns_threshold_expression >2sigma(I)
_cod_data_source_file c3dt50653c.txt
_cod_data_source_block 4371
_cod_database_code 7023084

loop_
_space_group_symop_id
_space_group_symop_operation_xyz
1 'x, y, z'
2 '-x, y+1/2, -z+1/2'
3 '-x, -y, -z'
4 'x, -y-1/2, z-1/2'

loop_
_atom_site_label
_atom_site_type_symbol
_atom_site_fract_x
_atom_site_fract_y
_atom_site_fract_z
_atom_site_U_iso_or_equiv
_atom_site_adp_type
_atom_site_occupancy
_atom_site_symmetry_multiplicity
_atom_site_calc_flag
_atom_site_refinement_flags
_atom_site_disorder_assembly
_atom_site_disorder_group
Au1 Au 0.560595(13) 0.748404(6) 0.825021(5) 0.01709(3) Uani 1 1 d . A .
P1 P 0.43657(8) 0.79353(4) 0.91016(3) 0.01466(11) Uani 1 1 d . . .
N1 N 0.6545(4) 0.70628(15) 0.74135(12) 0.0233(5) Uani 1 1 d . . .
H1A H 0.755(6) 0.688(2) 0.754(2) 0.040(11) Uiso 1 1 d . . .
H1B H 0.586(6) 0.673(3) 0.724(2) 0.055(14) Uiso 1 1 d . . .
C2A C 0.6283(8) 0.7505(3) 0.6815(2) 0.0148(10) Uani 0.485(7) 1 d P A 1
H2AA H 0.5020 0.7655 0.6706 0.018 Uiso 0.485(7) 1 calc PR A 1
H2AB H 0.6617 0.7209 0.6445 0.018 Uiso 0.485(7) 1 calc PR A 1
C2B C 0.7212(13) 0.7664(4) 0.6945(3) 0.0317(16) Uani 0.515(7) 1 d P A 2
H2BA H 0.8385 0.7854 0.7153 0.038 Uiso 0.515(7) 1 calc PR A 2
H2BB H 0.7388 0.7411 0.6530 0.038 Uiso 0.515(7) 1 calc PR A 2
C3A C 0.7476(6) 0.8208(3) 0.6939(2) 0.0144(10) Uani 0.515(7) 1 d PD A 1
H3AA H 0.7060 0.8526 0.7281 0.017 Uiso 0.515(7) 1 calc PR A 1
H3AB H 0.8716 0.8053 0.7098 0.017 Uiso 0.515(7) 1 calc PR A 1
C3B C 0.6020(9) 0.8313(4) 0.6782(3) 0.0303(15) Uani 0.485(7) 1 d PD A 2
H3BA H 0.5940 0.8608 0.7184 0.036 Uiso 0.485(7) 1 calc PR A 2
H3BB H 0.4812 0.8133 0.6604 0.036 Uiso 0.485(7) 1 calc PR A 2
C4A C 0.7411(10) 0.8650(4) 0.6312(4) 0.0261(15) Uani 0.515(7) 1 d PD A 1
H4AA H 0.7707 0.8318 0.5958 0.031 Uiso 0.515(7) 1 calc PR A 1
H4AB H 0.6197 0.8850 0.6178 0.031 Uiso 0.515(7) 1 calc PR A 1
C4B C 0.6736(13) 0.8823(4) 0.6264(4) 0.034(2) Uani 0.485(7) 1 d PD A 2
H4BA H 0.5828 0.9217 0.6139 0.041 Uiso 0.485(7) 1 calc PR A 2
H4BB H 0.6768 0.8509 0.5868 0.041 Uiso 0.485(7) 1 calc PR A 2
C5 C 0.8638(6) 0.9248(2) 0.64112(19) 0.0443(9) Uani 1 1 d D . .
H5A H 0.8451 0.9531 0.6804 0.066 Uiso 1 1 calc R A 1
H5B H 0.8464 0.9582 0.6028 0.066 Uiso 1 1 calc R A 1
H5C H 0.9851 0.9047 0.6470 0.066 Uiso 1 1 calc R A 1
C6 C 0.2275(4) 0.84471(17) 0.87371(13) 0.0228(5) Uani 1 1 d . . .
C7 C 0.2647(5) 0.8865(2) 0.81124(17) 0.0405(9) Uani 1 1 d . . .
H7A H 0.3600 0.9233 0.8231 0.061 Uiso 1 1 calc R . .
H7B H 0.1566 0.9124 0.7910 0.061 Uiso 1 1 calc R . .
H7C H 0.3012 0.8501 0.7800 0.061 Uiso 1 1 calc R . .
C8 C 0.0864(4) 0.7842(2) 0.85239(15) 0.0302(7) Uani 1 1 d . . .
H8A H 0.1323 0.7485 0.8227 0.045 Uiso 1 1 calc R . .
H8B H -0.0217 0.8081 0.8297 0.045 Uiso 1 1 calc R . .
H8C H 0.0587 0.7574 0.8912 0.045 Uiso 1 1 calc R . .
C9 C 0.1557(4) 0.90259(17) 0.91888(16) 0.0269(6) Uani 1 1 d . . .
H9A H 0.1363 0.8780 0.9599 0.040 Uiso 1 1 calc R . .
H9B H 0.0430 0.9232 0.8968 0.040 Uiso 1 1 calc R . .
H9C H 0.2423 0.9434 0.9288 0.040 Uiso 1 1 calc R . .
C10 C 0.5951(4) 0.85364(16) 0.96549(15) 0.0242(6) Uani 1 1 d . . .
C11 C 0.7609(4) 0.80468(19) 0.98651(16) 0.0282(6) Uani 1 1 d . . .
H11A H 0.7286 0.7615 1.0119 0.042 Uiso 1 1 calc R . .
H11B H 0.8520 0.8346 1.0137 0.042 Uiso 1 1 calc R . .
H11C H 0.8076 0.7868 0.9473 0.042 Uiso 1 1 calc R . .
C12 C 0.5263(4) 0.8801(2) 1.02841(18) 0.0379(8) Uani 1 1 d . . .
H12A H 0.4210 0.9118 1.0166 0.057 Uiso 1 1 calc R . .
H12B H 0.6194 0.9090 1.0556 0.057 Uiso 1 1 calc R . .
H12C H 0.4948 0.8362 1.0531 0.057 Uiso 1 1 calc R . .
C13 C 0.6456(5) 0.92141(18) 0.9259(2) 0.0410(9) Uani 1 1 d . . .
H13A H 0.6842 0.9038 0.8851 0.061 Uiso 1 1 calc R . .
H13B H 0.7427 0.9493 0.9519 0.061 Uiso 1 1 calc R . .
H13C H 0.5422 0.9545 0.9153 0.061 Uiso 1 1 calc R . .
C14 C 0.3684(3) 0.71691(14) 0.96080(12) 0.0155(4) Uani 1 1 d . . .
C15 C 0.2566(4) 0.73469(15) 1.00738(13) 0.0195(5) Uani 1 1 d . . .
H15 H 0.2291 0.7859 1.0144 0.023 Uiso 1 1 calc R . .
C16 C 0.1857(4) 0.67923(17) 1.04331(14) 0.0256(6) Uani 1 1 d . . .
H16 H 0.1112 0.6927 1.0747 0.031 Uiso 1 1 calc R . .
C17 C 0.2236(4) 0.60452(18) 1.03351(16) 0.0309(7) Uani 1 1 d . . .
H17 H 0.1741 0.5663 1.0575 0.037 Uiso 1 1 calc R . .
C18 C 0.3351(4) 0.58587(17) 0.98800(16) 0.0266(6) Uani 1 1 d . . .
H18 H 0.3605 0.5344 0.9811 0.032 Uiso 1 1 calc R . .
C19 C 0.4109(3) 0.64103(15) 0.95215(13) 0.0182(5) Uani 1 1 d . . .
C20 C 0.5334(4) 0.61172(15) 0.90738(13) 0.0208(5) Uani 1 1 d . . .
C21 C 0.4623(4) 0.57341(18) 0.85042(17) 0.0313(7) Uani 1 1 d . . .
H21 H 0.3370 0.5692 0.8389 0.038 Uiso 1 1 calc R . .
C22 C 0.5753(5) 0.5411(2) 0.81018(18) 0.0386(8) Uani 1 1 d . . .
H22 H 0.5262 0.5146 0.7716 0.046 Uiso 1 1 calc R . .
C23 C 0.7569(5) 0.54747(18) 0.82614(17) 0.0336(7) Uani 1 1 d . . .
H23 H 0.8326 0.5263 0.7981 0.040 Uiso 1 1 calc R . .
C24 C 0.8292(4) 0.58445(17) 0.88263(16) 0.0279(6) Uani 1 1 d . . .
H24 H 0.9546 0.5887 0.8936 0.033 Uiso 1 1 calc R . .
C25 C 0.7176(4) 0.61583(16) 0.92399(15) 0.0232(5) Uani 1 1 d . . .
H25 H 0.7680 0.6400 0.9636 0.028 Uiso 1 1 calc R . .
Sb2 Sb 0.09681(3) 0.603574(11) 0.669522(9) 0.02472(5) Uani 1 1 d . . .
F1 F 0.0414(5) 0.70200(13) 0.64097(16) 0.0858(11) Uani 1 1 d . . .
F2 F 0.0872(4) 0.63324(16) 0.75623(11) 0.0661(8) Uani 1 1 d . . .
F3 F 0.3381(4) 0.6253(2) 0.67820(13) 0.0827(11) Uani 1 1 d . . .
F4 F 0.0990(3) 0.57581(13) 0.58228(8) 0.0356(4) Uani 1 1 d . . .
F5 F -0.1463(3) 0.58283(14) 0.66177(11) 0.0428(5) Uani 1 1 d . . .
F6 F 0.1485(3) 0.50576(12) 0.69821(10) 0.0403(5) Uani 1 1 d . . .

loop_
_atom_site_aniso_label
_atom_site_aniso_U_11
_atom_site_aniso_U_22
_atom_site_aniso_U_33
_atom_site_aniso_U_23
_atom_site_aniso_U_13
_atom_site_aniso_U_12
Au1 0.01882(4) 0.01851(5) 0.01567(4) 0.00143(3) 0.00824(3) 0.00224(4)
P1 0.0161(3) 0.0130(3) 0.0163(3) 0.0009(2) 0.0073(2) 0.0004(2)
N1 0.0251(12) 0.0278(13) 0.0188(10) -0.0016(9) 0.0092(9) 0.0005(10)
C2A 0.011(2) 0.021(3) 0.011(2) -0.0002(18) -0.0004(16) -0.005(2)
C2B 0.046(5) 0.035(4) 0.017(3) 0.003(2) 0.014(3) 0.011(3)
C3A 0.020(2) 0.012(2) 0.0117(19) -0.0009(15) 0.0027(16) -0.0009(16)
C3B 0.030(3) 0.034(4) 0.028(3) 0.003(3) 0.007(2) 0.003(3)
C4A 0.035(4) 0.020(4) 0.026(3) 0.006(2) 0.011(3) 0.011(3)
C4B 0.079(7) 0.011(3) 0.017(3) 0.000(2) 0.018(4) 0.004(4)
C5 0.055(2) 0.043(2) 0.0348(18) -0.0044(16) 0.0066(16) 0.0168(18)
C6 0.0240(13) 0.0264(14) 0.0198(12) 0.0066(10) 0.0088(10) 0.0095(11)
C7 0.0436(19) 0.050(2) 0.0320(16) 0.0231(15) 0.0199(14) 0.0256(17)
C8 0.0204(13) 0.046(2) 0.0227(13) -0.0058(13) -0.0012(10) 0.0070(13)
C9 0.0277(14) 0.0217(14) 0.0342(15) 0.0043(11) 0.0143(12) 0.0082(11)
C10 0.0187(12) 0.0219(13) 0.0341(15) -0.0113(11) 0.0103(11) -0.0050(10)
C11 0.0194(12) 0.0330(16) 0.0325(15) -0.0115(12) 0.0052(11) -0.0037(11)
C12 0.0245(14) 0.047(2) 0.0441(19) -0.0303(16) 0.0109(13) -0.0080(13)
C13 0.0347(17) 0.0172(14) 0.077(3) -0.0071(16) 0.0273(18) -0.0073(13)
C14 0.0150(10) 0.0163(12) 0.0160(10) 0.0024(8) 0.0048(8) -0.0002(9)
C15 0.0196(11) 0.0200(13) 0.0198(11) 0.0030(9) 0.0059(9) 0.0022(9)
C16 0.0265(13) 0.0296(15) 0.0245(13) 0.0075(11) 0.0161(11) 0.0039(11)
C17 0.0334(15) 0.0257(15) 0.0382(16) 0.0154(13) 0.0203(13) 0.0038(12)
C18 0.0284(14) 0.0190(13) 0.0351(15) 0.0048(11) 0.0136(12) 0.0027(11)
C19 0.0182(11) 0.0158(12) 0.0220(11) 0.0026(9) 0.0075(9) 0.0015(9)
C20 0.0257(13) 0.0149(12) 0.0240(12) 0.0012(9) 0.0108(10) 0.0014(10)
C21 0.0322(15) 0.0261(15) 0.0383(17) -0.0107(13) 0.0144(13) -0.0055(12)
C22 0.052(2) 0.0283(17) 0.0395(18) -0.0142(14) 0.0216(16) -0.0041(15)
C23 0.0459(19) 0.0201(14) 0.0409(17) 0.0010(12) 0.0268(15) 0.0079(13)
C24 0.0282(14) 0.0219(14) 0.0368(16) 0.0057(12) 0.0159(12) 0.0081(11)
C25 0.0254(13) 0.0180(13) 0.0279(13) 0.0036(10) 0.0097(10) 0.0054(10)
Sb2 0.03402(10) 0.02245(9) 0.02035(8) -0.00493(7) 0.01287(7) -0.00813(8)
F1 0.162(3) 0.0210(12) 0.094(2) 0.0073(13) 0.083(2) 0.0050(15)
F2 0.097(2) 0.0743(18) 0.0340(12) -0.0340(12) 0.0340(13) -0.0411(16)
F3 0.0509(15) 0.152(3) 0.0457(15) -0.0081(17) 0.0105(12) -0.0645(18)
F4 0.0430(11) 0.0489(12) 0.0161(8) 0.0000(7) 0.0088(7) 0.0120(9)
F5 0.0288(10) 0.0599(15) 0.0421(12) 0.0128(10) 0.0129(8) 0.0098(10)
F6 0.0454(12) 0.0421(12) 0.0342(10) 0.0131(9) 0.0089(9) 0.0154(10)

loop_
_atom_type_symbol
_atom_type_description
_atom_type_scat_dispersion_real
_atom_type_scat_dispersion_imag
_atom_type_scat_source
C C 0.0033 0.0016 'International Tables Vol C Tables 4.2.6.8 and 6.1.1.4'
H H 0.0000 0.0000 'International Tables Vol C Tables 4.2.6.8 and 6.1.1.4'
Au Au -2.0133 8.8022 'International Tables Vol C Tables 4.2.6.8 and 6.1.1.4'
F F 0.0171 0.0103 'International Tables Vol C Tables 4.2.6.8 and 6.1.1.4'
N N 0.0061 0.0033 'International Tables Vol C Tables 4.2.6.8 and 6.1.1.4'
P P 0.1023 0.0942 'International Tables Vol C Tables 4.2.6.8 and 6.1.1.4'
Sb Sb -0.5866 1.5461 'International Tables Vol C Tables 4.2.6.8 and 6.1.1.4'

loop_
_geom_angle_atom_site_label_1
_geom_angle_atom_site_label_2
_geom_angle_atom_site_label_3
_geom_angle
N1 Au1 P1 175.22(8)
C6 P1 Au1 106.67(9)
C10 P1 Au1 111.77(9)
C10 P1 C6 113.32(14)
C14 P1 Au1 111.24(8)
C14 P1 C6 106.94(12)
C14 P1 C10 106.84(13)
Au1 N1 H1A 107(3)
Au1 N1 H1B 110(3)
H1A N1 H1B 110(4)
C2A N1 Au1 118.8(3)
C2A N1 H1A 119(3)
C2A N1 H1B 92(3)
C2A N1 C2B 29.2(3)
C2B N1 Au1 116.1(3)
C2B N1 H1A 95(3)
C2B N1 H1B 117(3)
N1 C2A H2AA 110.3
N1 C2A H2AB 110.3
N1 C2A C3A 107.2(4)
H2AA C2A H2AB 108.5
C3A C2A H2AA 110.3
C3A C2A H2AB 110.3
N1 C2B H2BA 108.4
N1 C2B H2BB 108.4
H2BA C2B H2BB 107.5
C3B C2B N1 115.4(6)
C3B C2B H2BA 108.4
C3B C2B H2BB 108.4
C2A C3A H3AA 109.7
C2A C3A H3AB 109.7
H3AA C3A H3AB 108.2
C4A C3A C2A 109.7(4)
C4A C3A H3AA 109.7
C4A C3A H3AB 109.7
C2B C3B H3BA 109.6
C2B C3B H3BB 109.6
C2B C3B C4B 110.2(6)
H3BA C3B H3BB 108.1
C4B C3B H3BA 109.6
C4B C3B H3BB 109.6
C3A C4A H4AA 109.8
C3A C4A H4AB 109.8
H4AA C4A H4AB 108.2
C5 C4A C3A 109.5(6)
C5 C4A H4AA 109.8
C5 C4A H4AB 109.8
C3B C4B H4BA 106.7
C3B C4B H4BB 106.7
C3B C4B C5 122.4(6)
H4BA C4B H4BB 106.6
C5 C4B H4BA 106.7
C5 C4B H4BB 106.7
C4A C5 C4B 21.2(3)
C4A C5 H5A 109.5
C4A C5 H5B 109.5
C4A C5 H5C 109.5
C4B C5 H5A 99.2
C4B C5 H5B 97.0
C4B C5 H5C 130.6
H5A C5 H5B 109.5
H5A C5 H5C 109.5
H5B C5 H5C 109.5
C7 C6 P1 108.35(19)
C8 C6 P1 106.7(2)
C8 C6 C7 107.7(3)
C8 C6 C9 110.2(2)
C9 C6 P1 115.8(2)
C9 C6 C7 107.8(3)
C6 C7 H7A 109.5
C6 C7 H7B 109.5
C6 C7 H7C 109.5
H7A C7 H7B 109.5
H7A C7 H7C 109.5
H7B C7 H7C 109.5
C6 C8 H8A 109.5
C6 C8 H8B 109.5
C6 C8 H8C 109.5
H8A C8 H8B 109.5
H8A C8 H8C 109.5
H8B C8 H8C 109.5
C6 C9 H9A 109.5
C6 C9 H9B 109.5
C6 C9 H9C 109.5
H9A C9 H9B 109.5
H9A C9 H9C 109.5
H9B C9 H9C 109.5
C11 C10 P1 105.99(19)
C12 C10 P1 114.8(2)
C12 C10 C11 107.6(3)
C13 C10 P1 108.4(2)
C13 C10 C11 109.5(2)
C13 C10 C12 110.5(3)
C10 C11 H11A 109.5
C10 C11 H11B 109.5
C10 C11 H11C 109.5
H11A C11 H11B 109.5
H11A C11 H11C 109.5
H11B C11 H11C 109.5
C10 C12 H12A 109.5
C10 C12 H12B 109.5
C10 C12 H12C 109.5
H12A C12 H12B 109.5
H12A C12 H12C 109.5
H12B C12 H12C 109.5
C10 C13 H13A 109.5
C10 C13 H13B 109.5
C10 C13 H13C 109.5
H13A C13 H13B 109.5
H13A C13 H13C 109.5
H13B C13 H13C 109.5
C15 C14 P1 118.0(2)
C19 C14 P1 123.45(18)
C19 C14 C15 118.4(2)
C14 C15 H15 119.2
C16 C15 C14 121.6(3)
C16 C15 H15 119.2
C15 C16 H16 120.0
C17 C16 C15 120.0(2)
C17 C16 H16 120.0
C16 C17 H17 120.4
C16 C17 C18 119.2(3)
C18 C17 H17 120.4
C17 C18 H18 119.1
C17 C18 C19 121.7(3)
C19 C18 H18 119.1
C14 C19 C20 126.0(2)
C18 C19 C14 119.0(2)
C18 C19 C20 115.0(2)
C21 C20 C19 119.2(3)
C25 C20 C19 121.7(3)
C25 C20 C21 118.9(3)
C20 C21 H21 119.9
C20 C21 C22 120.1(3)
C22 C21 H21 119.9
C21 C22 H22 119.8
C23 C22 C21 120.4(3)
C23 C22 H22 119.8
C22 C23 H23 119.9
C22 C23 C24 120.1(3)
C24 C23 H23 119.9
C23 C24 H24 120.0
C23 C24 C25 120.0(3)
C25 C24 H24 120.0
C20 C25 C24 120.4(3)
C20 C25 H25 119.8
C24 C25 H25 119.8
F2 Sb2 F1 89.83(14)
F3 Sb2 F1 90.49(17)
F3 Sb2 F2 91.53(12)
F3 Sb2 F4 89.91(11)
F3 Sb2 F5 179.10(14)
F3 Sb2 F6 90.28(14)
F4 Sb2 F1 88.79(11)
F4 Sb2 F2 178.01(12)
F4 Sb2 F5 90.86(10)
F5 Sb2 F1 89.07(14)
F5 Sb2 F2 87.68(11)
F6 Sb2 F1 179.17(12)
F6 Sb2 F2 89.84(12)
F6 Sb2 F4 91.51(9)
F6 Sb2 F5 90.15(10)

loop_
_geom_bond_atom_site_label_1
_geom_bond_atom_site_label_2
_geom_bond_distance
Au1 P1 2.2555(6)
Au1 N1 2.097(2)
P1 C6 1.888(3)
P1 C10 1.866(3)
P1 C14 1.835(3)
N1 H1A 0.84(4)
N1 H1B 0.83(5)
N1 C2A 1.449(6)
N1 C2B 1.573(8)
C2A H2AA 0.9900
C2A H2AB 0.9900
C2A C3A 1.542(7)
C2B H2BA 0.9900
C2B H2BB 0.9900
C2B C3B 1.475(9)
C3A H3AA 0.9900
C3A H3AB 0.9900
C3A C4A 1.504(8)
C3B H3BA 0.9900
C3B H3BB 0.9900
C3B C4B 1.556(8)
C4A H4AA 0.9900
C4A H4AB 0.9900
C4A C5 1.409(8)
C4B H4BA 0.9900
C4B H4BB 0.9900
C4B C5 1.619(9)
C5 H5A 0.9800
C5 H5B 0.9800
C5 H5C 0.9800
C6 C7 1.546(4)
C6 C8 1.536(5)
C6 C9 1.539(4)
C7 H7A 0.9800
C7 H7B 0.9800
C7 H7C 0.9800
C8 H8A 0.9800
C8 H8B 0.9800
C8 H8C 0.9800
C9 H9A 0.9800
C9 H9B 0.9800
C9 H9C 0.9800
C10 C11 1.540(4)
C10 C12 1.539(4)
C10 C13 1.535(5)
C11 H11A 0.9800
C11 H11B 0.9800
C11 H11C 0.9800
C12 H12A 0.9800
C12 H12B 0.9800
C12 H12C 0.9800
C13 H13A 0.9800
C13 H13B 0.9800
C13 H13C 0.9800
C14 C15 1.407(4)
C14 C19 1.404(4)
C15 H15 0.9500
C15 C16 1.388(4)
C16 H16 0.9500
C16 C17 1.380(4)
C17 H17 0.9500
C17 C18 1.393(4)
C18 H18 0.9500
C18 C19 1.401(4)
C19 C20 1.497(4)
C20 C21 1.393(4)
C20 C25 1.393(4)
C21 H21 0.9500
C21 C22 1.401(4)
C22 H22 0.9500
C22 C23 1.375(5)
C23 H23 0.9500
C23 C24 1.377(5)
C24 H24 0.9500
C24 C25 1.402(4)
C25 H25 0.9500
Sb2 F1 1.873(3)
Sb2 F2 1.872(2)
Sb2 F3 1.857(2)
Sb2 F4 1.8636(17)
Sb2 F5 1.868(2)
Sb2 F6 1.859(2)

loop_
_geom_hbond_atom_site_label_D
_geom_hbond_atom_site_label_H
_geom_hbond_atom_site_label_A
_geom_hbond_distance_DH
_geom_hbond_distance_HA
_geom_hbond_distance_DA
_geom_hbond_angle_DHA
N1 H1B F3 0.83(5) 2.15(5) 2.936(4) 157(4)
